data_4122462
loop_
_publ_author_name
'Wendlandt, Alison E.'
'Stahl, Shannon S.'

_publ_section_title
;
 Modular o-Quinone Catalyst System for Dehydrogenation of
 Tetrahydroquinolines under Ambient Conditions.
;
_journal_issue 34
_journal_name_full 'Journal of the American Chemical Society'
_journal_page_first 11910
_journal_paper_doi 10.1021/ja506546w
_journal_volume 136
_journal_year 2014
_chemical_formula_moiety 'C36 H18 N6 O6 Ru, 2(Cl O4), 2.5(C2 H3 N)'
_chemical_formula_sum 'C41 H25.5 Cl2 N8.5 O14 Ru'
_chemical_formula_weight 1033.17
_chemical_name_systematic
;
 ?
;
_space_group_crystal_system orthorhombic
_space_group_IT_number 19
_space_group_name_Hall 'P 2ac 2ab'
_space_group_name_H-M_alt 'P 21 21 21'
_symmetry_space_group_name_Hall 'P 2ac 2ab'
_symmetry_space_group_name_H-M 'P 21 21 21'
_atom_sites_solution_hydrogens geom
_atom_sites_solution_primary direct
_audit_creation_date 2014-01-16
_audit_creation_method
;
Olex2 1.2
(compiled 2013.12.10 svn.r2850 for OlexSys, GUI svn.r4736)
;
_cell_angle_alpha 90
_cell_angle_beta 90
_cell_angle_gamma 90
_cell_formula_units_Z 4
_cell_length_a 13.744(5)
_cell_length_b 14.024(6)
_cell_length_c 20.665(8)
_cell_measurement_temperature 100(2)
_cell_volume 3983(3)
_computing_molecular_graphics 'Olex2 (Dolomanov et al., 2009)'
_computing_publication_material 'Olex2 (Dolomanov et al., 2009)'
_computing_structure_refinement 'ShelXL (Sheldrick, 2008)'
_computing_structure_solution 'ShelXS-2013 (Sheldrick, 2008)'
_diffrn_ambient_temperature 100.0
_diffrn_measured_fraction_theta_full 1.000
_diffrn_measured_fraction_theta_max 0.998
_diffrn_radiation_type MoK\a
_diffrn_radiation_wavelength 0.71073
_diffrn_reflns_av_R_equivalents 0.0586
_diffrn_reflns_av_unetI/netI 0.0427
_diffrn_reflns_Laue_measured_fraction_full 1.000
_diffrn_reflns_Laue_measured_fraction_max 0.998
_diffrn_reflns_limit_h_max 19
_diffrn_reflns_limit_h_min -17
_diffrn_reflns_limit_k_max 19
_diffrn_reflns_limit_k_min -19
_diffrn_reflns_limit_l_max 26
_diffrn_reflns_limit_l_min -29
_diffrn_reflns_number 76925
_diffrn_reflns_point_group_measured_fraction_full 1.000
_diffrn_reflns_point_group_measured_fraction_max 0.998
_diffrn_reflns_theta_full 25.000
_diffrn_reflns_theta_max 30.522
_diffrn_reflns_theta_min 1.755
_exptl_absorpt_coefficient_mu 0.613
_exptl_absorpt_correction_T_max 0.8622
_exptl_absorpt_correction_T_min 0.7887
_exptl_absorpt_correction_type multi-scan
_exptl_absorpt_process_details
;
SADABS-2012/1 (Bruker,2012) was used for absorption correction.
wR2(int) was 0.1134 before and 0.0560 after correction.
The Ratio of minimum to maximum transmission is 0.9148.
The \l/2 correction factor is 0.0015.
;
_exptl_crystal_colour red
_exptl_crystal_colour_primary red
_exptl_crystal_density_diffrn 1.723
_exptl_crystal_F_000 2084
_exptl_crystal_size_max 0.274
_exptl_crystal_size_mid 0.124
_exptl_crystal_size_min 0.074
_refine_diff_density_max 0.998
_refine_diff_density_min -0.731
_refine_diff_density_rms 0.091
_refine_ls_abs_structure_details
;
 Refined as an inversion twin.
;
_refine_ls_abs_structure_Flack 0.37(3)
_refine_ls_extinction_method none
_refine_ls_goodness_of_fit_ref 1.038
_refine_ls_hydrogen_treatment mixed
_refine_ls_matrix_type full
_refine_ls_number_parameters 632
_refine_ls_number_reflns 12129
_refine_ls_number_restraints 50
_refine_ls_restrained_S_all 1.052
_refine_ls_R_factor_all 0.0489
_refine_ls_R_factor_gt 0.0383
_refine_ls_shift/su_max 0.002
_refine_ls_shift/su_mean 0.000
_refine_ls_structure_factor_coef Fsqd
_refine_ls_weighting_details 'w=1/[\s^2^(Fo^2^)+(0.0408P)^2^+4.3940P] where P=(Fo^2^+2Fc^2^)/3'
_refine_ls_weighting_scheme calc
_refine_ls_wR_factor_gt 0.0880
_refine_ls_wR_factor_ref 0.0934
_reflns_Friedel_coverage 0.821
_reflns_Friedel_fraction_full 1.000
_reflns_Friedel_fraction_max 0.998
_reflns_number_gt 10744
_reflns_number_total 12129
_reflns_threshold_expression 'I > 2\s(I)'
_cod_data_source_file ja506546w_si_002.cif
_cod_data_source_block stahl194
_cod_depositor_comments 'Adding full bibliography for 4122462.cif.'
_cod_original_formula_sum 'C41 H25.50 Cl2 N8.50 O14 Ru'
_cod_database_code 4122462
_shelxl_version_number 2013-4
_shelx_space_group_comment
;
The symmetry employed for this shelxl refinement is uniquely defined
by the following loop, which should always be used as a source of
symmetry information in preference to the above space-group names.
They are only intended as comments.
;
_shelx_estimated_absorpt_t_max 0.956
_shelx_estimated_absorpt_t_min 0.850
_olex2_refinement_description
;
1. Fixed Uiso
 At 1.2 times of:
  All C(H) groups
 At 1.5 times of:
  All C(H,H,H) groups
2. Restrained distances
 O11-O12 = O11-O13 = O11-O14 = O12-O13 = O12-O14 = O13-O14
 2.383657 with sigma of 0.02
 O15-O16 = O15-O17 = O15-O18 = O16-O17 = O16-O18 = O17-O18
 2.295786 with sigma of 0.02
 Cl2-O11 = Cl2-O12 = Cl2-O13 = Cl2-O14
 1.45968 with sigma of 0.01
 Cl3-O15 = Cl3-O16 = Cl3-O17 = Cl3-O18
 1.40587 with sigma of 0.01
3. Uiso/Uaniso restraints and constraints
Uanis(C30A) \\sim Ueq, Uanis(O6A) \\sim Ueq: with sigma of 0.01 and sigma for
terminal atoms of 0.02
Uanis(C42) = Uanis(N9) = Uanis(C41)
4. Rigid body (RIGU) restrains
 O15, Cl3
 with sigma for 1-2 distances of 0.004 and sigma for 1-3 distances of 0.004
 C30, O6
 with sigma for 1-2 distances of 0.004 and sigma for 1-3 distances of 0.004
 C42, C41
 with sigma for 1-2 distances of 0.004 and sigma for 1-3 distances of 0.004
 C41, N9
 with sigma for 1-2 distances of 0.004 and sigma for 1-3 distances of 0.004
 C30A, O6A
 with sigma for 1-2 distances of 0.004 and sigma for 1-3 distances of 0.004
 Cl2, O11, O12, O13, O14
 with sigma for 1-2 distances of 0.004 and sigma for 1-3 distances of 0.004
 Cl3, O15, O16, O17, O18
 with sigma for 1-2 distances of 0.004 and sigma for 1-3 distances of 0.004
5. Same fragment restrains
{C30A, O6A}
{C30, O6}
as
{C29, O5}
{N9, C41, C42}
as
{N7, C37, C38}
6. Others
 Sof(Cl3)=Sof(O15)=Sof(O16)=Sof(O17)=Sof(O18)=1-FVAR(1)
 Sof(Cl2)=Sof(O11)=Sof(O12)=Sof(O13)=Sof(O14)=FVAR(1)
 1(DFIX)=FVAR(2)
 1(DFIX)=1.633*FVAR(3)
 1(DFIX)=FVAR(3)
 1(DFIX)=1.633*FVAR(4)
 Sof(C30A)=Sof(O6A)=1-FVAR(4)
 Sof(C30)=Sof(O6)=FVAR(4)
 Fixed Sof: N9(0.5) C41(0.5) C42(0.5) H42A(0.5) H42B(0.5) H42C(0.5)
7.a Aromatic/amide H refined with riding coordinates:
 C1(H1), C2(H2), C3(H3), C8(H8), C9(H9), C10(H10), C13(H13), C14(H14),
 C15(H15), C20(H20), C21(H21), C22(H22), C25(H25), C26(H26), C27(H27), C32(H32),
  C33(H33), C34(H34)
7.b Idealised Me refined as rotating group:
 C38(H38A,H38B,H38C), C40(H40A,H40B,H40C), C42(H42A,H42B,H42C)
;

loop_
_space_group_symop_operation_xyz
'x, y, z'
'-x+1/2, -y, z+1/2'
'x+1/2, -y+1/2, -z'
'-x, y+1/2, -z+1/2'

loop_
_atom_site_label
_atom_site_type_symbol
_atom_site_fract_x
_atom_site_fract_y
_atom_site_fract_z
_atom_site_U_iso_or_equiv
_atom_site_adp_type
_atom_site_occupancy
_atom_site_site_symmetry_order
_atom_site_calc_flag
_atom_site_refinement_flags_posn
_atom_site_refinement_flags_adp
_atom_site_refinement_flags_occupancy
_atom_site_disorder_assembly
_atom_site_disorder_group
Ru1 Ru 0.71086(2) 0.51039(2) 0.56334(2) 0.01190(7) Uani 1 1 d . . . . .
Cl1 Cl 0.84535(7) 0.48446(8) 0.80148(5) 0.0229(2) Uani 1 1 d . . . . .
O1 O 0.5274(3) 0.3952(2) 0.84140(17) 0.0285(8) Uani 1 1 d . . . . .
O2 O 0.5290(3) 0.5887(2) 0.84781(17) 0.0281(8) Uani 1 1 d . . . . .
O3 O 1.1162(3) 0.3087(3) 0.48226(17) 0.0317(8) Uani 1 1 d . . . . .
O4 O 0.9835(3) 0.2070(2) 0.41152(17) 0.0292(7) Uani 1 1 d . . . . .
O7 O 0.7552(2) 0.4819(3) 0.83818(15) 0.0272(7) Uani 1 1 d . . . . .
O8 O 0.8533(3) 0.5753(2) 0.76936(17) 0.0312(8) Uani 1 1 d . . . . .
O9 O 0.8458(3) 0.4090(3) 0.75412(19) 0.0339(8) Uani 1 1 d . . . . .
O10 O 0.9263(2) 0.4730(3) 0.84499(17) 0.0345(9) Uani 1 1 d . . . . .
N1 N 0.6783(3) 0.4127(2) 0.63463(17) 0.0134(7) Uani 1 1 d . . . . .
N2 N 0.6822(2) 0.5993(2) 0.64126(18) 0.0142(7) Uani 1 1 d . . . . .
N3 N 0.8559(2) 0.4819(2) 0.57818(15) 0.0149(6) Uani 1 1 d . . . . .
N4 N 0.7350(2) 0.4112(2) 0.49232(17) 0.0138(7) Uani 1 1 d . . . . .
N5 N 0.7346(3) 0.6141(2) 0.49391(17) 0.0158(7) Uani 1 1 d . . . . .
N6 N 0.5699(2) 0.5406(2) 0.53534(17) 0.0142(6) Uani 1 1 d . . . . .
N8 N 0.9220(4) 0.1805(3) 0.5718(2) 0.0452(13) Uani 1 1 d . . . . .
C1 C 0.6893(3) 0.3177(3) 0.6315(2) 0.0171(8) Uani 1 1 d . . . . .
H1 H 0.7164 0.2907 0.5934 0.021 Uiso 1 1 calc R . . . .
C2 C 0.6626(3) 0.2576(3) 0.6818(2) 0.0186(8) Uani 1 1 d . . . . .
H2 H 0.6732 0.1908 0.6786 0.022 Uiso 1 1 calc R . . . .
C3 C 0.6205(3) 0.2959(3) 0.7367(2) 0.0194(9) Uani 1 1 d . . . . .
H3 H 0.5990 0.2556 0.7708 0.023 Uiso 1 1 calc R . . . .
C4 C 0.6101(3) 0.3943(3) 0.7413(2) 0.0162(8) Uani 1 1 d . . . . .
C5 C 0.5648(3) 0.4404(3) 0.7982(2) 0.0196(9) Uani 1 1 d . . . . .
C6 C 0.5643(3) 0.5502(3) 0.8010(2) 0.0194(9) Uani 1 1 d . . . . .
C7 C 0.6071(3) 0.6034(3) 0.7462(2) 0.0170(8) Uani 1 1 d . . . . .
C8 C 0.6129(3) 0.7026(3) 0.7472(2) 0.0186(8) Uani 1 1 d . . . . .
H8 H 0.5888 0.7379 0.7830 0.022 Uiso 1 1 calc R . . . .
C9 C 0.6548(3) 0.7486(3) 0.6948(2) 0.0199(8) Uani 1 1 d . . . . .
H9 H 0.6608 0.8160 0.6944 0.024 Uiso 1 1 calc R . . . .
C10 C 0.6880(3) 0.6949(3) 0.6430(2) 0.0166(8) Uani 1 1 d . . . . .
H10 H 0.7161 0.7271 0.6071 0.020 Uiso 1 1 calc R . . . .
C11 C 0.6424(3) 0.5543(3) 0.6932(2) 0.0142(7) Uani 1 1 d . . . . .
C12 C 0.6418(3) 0.4505(3) 0.6898(2) 0.0139(7) Uani 1 1 d . . . . .
C13 C 0.9152(3) 0.5189(3) 0.62357(19) 0.0185(7) Uani 1 1 d . . . . .
H13 H 0.8890 0.5637 0.6534 0.022 Uiso 1 1 calc R . . . .
C14 C 1.0127(3) 0.4947(3) 0.6288(2) 0.0228(8) Uani 1 1 d . . . . .
H14 H 1.0519 0.5214 0.6620 0.027 Uiso 1 1 calc R . . . .
C15 C 1.0518(3) 0.4310(3) 0.5849(2) 0.0239(9) Uani 1 1 d . . . . .
H15 H 1.1188 0.4143 0.5869 0.029 Uiso 1 1 calc R . . . .
C16 C 0.9926(3) 0.3919(3) 0.5382(2) 0.0207(8) Uani 1 1 d . . . . .
C17 C 1.0308(4) 0.3237(3) 0.4892(2) 0.0226(9) Uani 1 1 d . . . . .
C18 C 0.9562(3) 0.2714(3) 0.4455(2) 0.0222(9) Uani 1 1 d . . . . .
C19 C 0.8541(3) 0.3061(3) 0.4457(2) 0.0180(8) Uani 1 1 d . . . . .
C20 C 0.7848(4) 0.2689(3) 0.4039(2) 0.0221(8) Uani 1 1 d . . . . .
H20 H 0.8009 0.2186 0.3750 0.027 Uiso 1 1 calc R . . . .
C21 C 0.6924(3) 0.3061(3) 0.4052(2) 0.0231(9) Uani 1 1 d . . . . .
H21 H 0.6444 0.2840 0.3758 0.028 Uiso 1 1 calc R . . . .
C22 C 0.6699(3) 0.3764(3) 0.4501(2) 0.0191(8) Uani 1 1 d . . . . .
H22 H 0.6055 0.4010 0.4510 0.023 Uiso 1 1 calc R . . . .
C23 C 0.8271(3) 0.3772(3) 0.4895(2) 0.0166(8) Uani 1 1 d . . . . .
C24 C 0.8949(3) 0.4176(3) 0.53640(19) 0.0158(7) Uani 1 1 d . . . . .
C25 C 0.8213(3) 0.6478(3) 0.4736(2) 0.0195(9) Uani 1 1 d . . . . .
H25 H 0.8789 0.6252 0.4939 0.023 Uiso 1 1 calc R . . . .
C26 C 0.8294(4) 0.7143(3) 0.4241(2) 0.0245(10) Uani 1 1 d . . . . .
H26 H 0.8915 0.7374 0.4112 0.029 Uiso 1 1 calc R . . . .
C27 C 0.7458(4) 0.7467(3) 0.3937(2) 0.0243(9) Uani 1 1 d . . . . .
H27 H 0.7496 0.7923 0.3598 0.029 Uiso 1 1 calc R . . . .
C28 C 0.6575(3) 0.7119(3) 0.4133(2) 0.0212(9) Uani 1 1 d . . . . .
C29 C 0.5658(4) 0.7434(3) 0.3832(2) 0.0284(10) Uani 1 1 d . . . . .
O5 O 0.5634(3) 0.7960(3) 0.33647(17) 0.0353(9) Uani 1 1 d . . . . .
C30 C 0.4723(12) 0.7207(17) 0.4176(14) 0.025(4) Uani 0.52(7) 1 d . . P A 1
O6 O 0.3979(8) 0.7608(18) 0.4023(13) 0.037(4) Uani 0.52(7) 1 d . . P A 1
C31 C 0.4733(3) 0.6354(4) 0.4633(2) 0.0268(10) Uani 1 1 d . . . . .
C32 C 0.3887(3) 0.5962(4) 0.4888(3) 0.0298(10) Uani 1 1 d . . . . .
H32 H 0.3268 0.6150 0.4728 0.036 Uiso 1 1 calc R . . . .
C33 C 0.3958(3) 0.5297(3) 0.5375(2) 0.0262(9) Uani 1 1 d . . . . .
H33 H 0.3390 0.5018 0.5555 0.031 Uiso 1 1 calc R . . . .
C34 C 0.4873(3) 0.5040(3) 0.5599(2) 0.0194(7) Uani 1 1 d . . . . .
H34 H 0.4918 0.4587 0.5940 0.023 Uiso 1 1 calc R . . . .
C35 C 0.5624(3) 0.6065(3) 0.4876(2) 0.0171(8) Uani 1 1 d . . . . .
C36 C 0.6538(3) 0.6460(3) 0.4637(2) 0.0169(8) Uani 1 1 d . . . . .
N7 N 0.5640(4) 0.8501(4) 0.5092(2) 0.0404(12) Uani 1 1 d . . . . .
C37 C 0.6048(4) 0.9056(4) 0.5393(3) 0.0315(11) Uani 1 1 d . . . . .
C38 C 0.6550(4) 0.9780(4) 0.5776(3) 0.0446(14) Uani 1 1 d . . . . .
H38A H 0.6842 1.0254 0.5486 0.067 Uiso 1 1 calc GR . . . .
H38B H 0.7062 0.9478 0.6035 0.067 Uiso 1 1 calc GR . . . .
H38C H 0.6083 1.0095 0.6064 0.067 Uiso 1 1 calc GR . . . .
C39 C 0.9156(4) 0.1692(4) 0.6255(3) 0.0328(11) Uani 1 1 d . . . . .
C40 C 0.9091(5) 0.1560(6) 0.6942(3) 0.063(2) Uani 1 1 d . . . . .
H40A H 0.8572 0.1104 0.7040 0.094 Uiso 1 1 calc GR . . . .
H40B H 0.8945 0.2172 0.7150 0.094 Uiso 1 1 calc GR . . . .
H40C H 0.9711 0.1315 0.7106 0.094 Uiso 1 1 calc GR . . . .
Cl2 Cl 0.3298(6) 0.5109(6) 0.7075(4) 0.0226(11) Uani 0.568(16) 1 d D . P B 1
O11 O 0.3863(6) 0.5915(5) 0.6826(5) 0.042(2) Uiso 0.568(16) 1 d D . P B 1
O12 O 0.3088(8) 0.5195(8) 0.7765(4) 0.067(3) Uiso 0.568(16) 1 d D . P B 1
O13 O 0.2539(6) 0.4772(8) 0.6635(4) 0.051(2) Uiso 0.568(16) 1 d D . P B 1
O14 O 0.4034(7) 0.4352(6) 0.7098(4) 0.043(2) Uiso 0.568(16) 1 d D . P B 1
Cl3 Cl 0.3195(9) 0.4997(8) 0.7131(5) 0.029(2) Uani 0.432(16) 1 d D . P B 2
O15 O 0.3633(11) 0.5901(9) 0.7077(8) 0.067(4) Uiso 0.432(16) 1 d D . P B 2
O16 O 0.2396(7) 0.5189(9) 0.6731(5) 0.044(3) Uiso 0.432(16) 1 d D . P B 2
O17 O 0.3731(8) 0.4204(6) 0.6916(5) 0.034(3) Uiso 0.432(16) 1 d D . P B 2
O18 O 0.2723(10) 0.4854(10) 0.7736(5) 0.058(4) Uiso 0.432(16) 1 d D . P B 2
N9 N 0.8502(11) 0.9224(10) 0.6654(6) 0.077(3) Uani 0.5 1 d . . P C 1
C41 C 0.8739(14) 0.8761(12) 0.7086(7) 0.077(3) Uani 0.5 1 d . . P C 1
C42 C 0.8911(14) 0.8141(11) 0.7660(7) 0.077(3) Uani 0.5 1 d . . P C 1
H42A H 0.8720 0.7485 0.7558 0.115 Uiso 0.5 1 calc GR . P C 1
H42B H 0.8524 0.8374 0.8026 0.115 Uiso 0.5 1 calc GR . P C 1
H42C H 0.9603 0.8157 0.7775 0.115 Uiso 0.5 1 calc GR . P C 1
C30A C 0.4651(16) 0.695(3) 0.4071(13) 0.032(5) Uani 0.48(7) 1 d . U P A 2
O6A O 0.3893(14) 0.721(4) 0.3843(14) 0.053(8) Uani 0.48(7) 1 d . U P A 2

loop_
_atom_site_aniso_label
_atom_site_aniso_U_11
_atom_site_aniso_U_22
_atom_site_aniso_U_33
_atom_site_aniso_U_23
_atom_site_aniso_U_13
_atom_site_aniso_U_12
Ru1 0.01131(12) 0.01101(11) 0.01336(12) -0.00015(10) 0.00009(11) 0.00026(10)
Cl1 0.0205(5) 0.0291(5) 0.0191(4) 0.0023(4) -0.0027(4) -0.0021(4)
O1 0.032(2) 0.0325(17) 0.0206(17) 0.0034(14) 0.0079(15) -0.0041(14)
O2 0.029(2) 0.0330(18) 0.0228(18) -0.0063(14) 0.0076(15) -0.0013(14)
O3 0.0216(18) 0.0422(19) 0.0313(19) -0.0029(15) 0.0037(15) 0.0147(14)
O4 0.0345(19) 0.0193(14) 0.0339(19) -0.0027(13) 0.0121(16) 0.0040(13)
O7 0.0207(14) 0.0358(17) 0.0250(15) 0.0001(14) 0.0005(12) -0.0044(14)
O8 0.037(2) 0.0329(18) 0.0232(18) 0.0086(14) 0.0014(16) -0.0013(15)
O9 0.029(2) 0.040(2) 0.033(2) -0.0080(16) -0.0014(17) 0.0003(16)
O10 0.0239(17) 0.052(2) 0.0281(18) 0.0074(16) -0.0077(14) -0.0038(16)
N1 0.0136(17) 0.0127(14) 0.0140(17) -0.0003(12) -0.0018(13) -0.0009(11)
N2 0.0106(17) 0.0142(15) 0.0178(18) 0.0016(12) 0.0017(13) -0.0017(11)
N3 0.0140(14) 0.0162(13) 0.0146(15) 0.0008(12) 0.0000(11) 0.0025(12)
N4 0.0147(18) 0.0141(14) 0.0127(16) 0.0003(11) 0.0008(13) 0.0009(11)
N5 0.0181(19) 0.0144(14) 0.0151(17) -0.0008(12) 0.0027(14) -0.0013(12)
N6 0.0114(15) 0.0138(14) 0.0174(16) -0.0009(12) 0.0004(13) 0.0020(11)
N8 0.057(3) 0.048(3) 0.031(3) 0.013(2) 0.012(2) 0.017(2)
C1 0.018(2) 0.0142(17) 0.019(2) -0.0007(14) -0.0038(15) 0.0001(13)
C2 0.020(2) 0.0114(16) 0.024(2) 0.0010(14) -0.0046(18) -0.0023(14)
C3 0.019(2) 0.0197(18) 0.020(2) 0.0061(15) -0.0046(17) -0.0044(15)
C4 0.013(2) 0.0223(18) 0.013(2) 0.0008(14) -0.0010(16) -0.0031(14)
C5 0.014(2) 0.026(2) 0.019(2) 0.0001(16) 0.0010(17) -0.0026(15)
C6 0.016(2) 0.0232(19) 0.019(2) -0.0010(16) 0.0004(18) -0.0009(15)
C7 0.012(2) 0.0198(18) 0.019(2) -0.0029(15) -0.0024(17) 0.0005(14)
C8 0.016(2) 0.0195(18) 0.020(2) -0.0062(15) 0.0017(17) 0.0021(15)
C9 0.020(2) 0.0130(17) 0.027(2) -0.0047(15) -0.0008(18) 0.0028(14)
C10 0.016(2) 0.0148(17) 0.019(2) -0.0026(14) 0.0036(15) -0.0002(13)
C11 0.0095(18) 0.0158(16) 0.017(2) 0.0007(14) -0.0021(16) 0.0004(13)
C12 0.0115(18) 0.0154(16) 0.0147(19) -0.0005(13) -0.0011(16) -0.0003(13)
C13 0.0187(18) 0.0208(17) 0.0162(17) -0.0010(15) 0.0009(14) -0.0024(15)
C14 0.0172(17) 0.028(2) 0.0229(19) -0.0009(18) -0.0050(15) -0.0007(17)
C15 0.016(2) 0.029(2) 0.026(2) -0.0003(17) -0.0018(17) 0.0060(16)
C16 0.018(2) 0.0208(19) 0.023(2) 0.0006(16) 0.0032(17) 0.0056(15)
C17 0.025(2) 0.0209(19) 0.022(2) 0.0008(16) 0.0023(18) 0.0101(16)
C18 0.025(2) 0.0174(17) 0.024(2) 0.0009(16) 0.0073(18) 0.0040(15)
C19 0.024(2) 0.0154(16) 0.015(2) 0.0002(14) 0.0061(17) 0.0029(14)
C20 0.031(2) 0.0170(17) 0.019(2) -0.0028(14) 0.005(2) -0.0008(18)
C21 0.027(3) 0.0208(19) 0.021(2) -0.0050(16) -0.0005(18) -0.0070(16)
C22 0.019(2) 0.0204(18) 0.018(2) -0.0011(14) -0.0019(16) -0.0014(15)
C23 0.019(2) 0.0156(17) 0.016(2) 0.0015(14) 0.0032(16) -0.0011(14)
C24 0.0171(19) 0.0162(16) 0.0139(18) 0.0019(13) 0.0017(15) 0.0008(14)
C25 0.017(2) 0.0222(19) 0.019(2) 0.0006(16) -0.0003(16) -0.0023(15)
C26 0.025(2) 0.027(2) 0.022(3) 0.0014(17) 0.0056(18) -0.0079(17)
C27 0.035(3) 0.0175(18) 0.021(2) 0.0035(16) 0.0044(19) -0.0001(17)
C28 0.026(2) 0.0196(19) 0.018(2) 0.0001(15) 0.0033(18) 0.0032(16)
C29 0.033(3) 0.030(2) 0.022(2) 0.0085(18) 0.003(2) 0.0115(19)
O5 0.046(2) 0.0351(18) 0.0244(18) 0.0106(15) 0.0004(16) 0.0151(16)
C30 0.025(5) 0.021(7) 0.030(9) 0.006(5) -0.009(5) 0.004(4)
O6 0.025(4) 0.037(8) 0.047(8) 0.017(6) -0.011(4) 0.005(4)
C31 0.016(2) 0.039(3) 0.025(2) 0.0061(19) -0.0011(18) 0.0081(18)
C32 0.016(2) 0.040(3) 0.034(3) 0.003(2) -0.0012(19) 0.0054(19)
C33 0.0129(19) 0.029(2) 0.037(2) -0.0012(18) -0.0010(18) -0.0023(16)
C34 0.0170(16) 0.0176(16) 0.0236(18) -0.0002(18) -0.0003(15) -0.0040(13)
C35 0.0166(19) 0.0175(17) 0.0172(19) -0.0008(14) 0.0003(16) 0.0034(14)
C36 0.018(2) 0.0155(17) 0.018(2) -0.0014(14) 0.0043(16) 0.0034(14)
N7 0.045(3) 0.043(3) 0.033(3) 0.001(2) 0.012(2) 0.016(2)
C37 0.028(3) 0.036(3) 0.030(3) 0.006(2) 0.009(2) 0.014(2)
C38 0.037(3) 0.049(3) 0.048(3) -0.002(3) 0.012(2) 0.005(3)
C39 0.028(3) 0.037(3) 0.034(3) 0.002(2) 0.002(2) 0.006(2)
C40 0.052(4) 0.115(6) 0.022(3) 0.006(3) 0.003(3) 0.040(4)
Cl2 0.0212(15) 0.026(2) 0.0208(18) -0.0053(16) -0.0024(13) 0.0062(14)
Cl3 0.036(4) 0.023(2) 0.028(3) 0.0023(17) 0.001(2) 0.009(2)
N9 0.076(6) 0.080(7) 0.074(7) -0.033(5) -0.005(6) 0.023(5)
C41 0.076(6) 0.080(7) 0.074(7) -0.033(5) -0.005(6) 0.023(5)
C42 0.076(6) 0.080(7) 0.074(7) -0.033(5) -0.005(6) 0.023(5)
C30A 0.030(6) 0.040(10) 0.027(7) 0.004(7) 0.003(5) 0.017(7)
O6A 0.031(6) 0.079(18) 0.049(9) 0.025(10) -0.006(5) 0.021(7)

loop_
_atom_type_symbol
_atom_type_description
_atom_type_scat_dispersion_real
_atom_type_scat_dispersion_imag
_atom_type_scat_source
C C 0.0033 0.0016 'International Tables Vol C Tables 4.2.6.8 and 6.1.1.4'
H H 0.0000 0.0000 'International Tables Vol C Tables 4.2.6.8 and 6.1.1.4'
Cl Cl 0.1484 0.1585 'International Tables Vol C Tables 4.2.6.8 and 6.1.1.4'
N N 0.0061 0.0033 'International Tables Vol C Tables 4.2.6.8 and 6.1.1.4'
O O 0.0106 0.0060 'International Tables Vol C Tables 4.2.6.8 and 6.1.1.4'
Ru Ru -1.2594 0.8363 'International Tables Vol C Tables 4.2.6.8 and 6.1.1.4'

loop_
_geom_angle_atom_site_label_1
_geom_angle_atom_site_label_2
_geom_angle_atom_site_label_3
_geom_angle
N1 Ru1 N2 78.66(13)
N1 Ru1 N5 175.76(14)
N1 Ru1 N6 97.64(14)
N3 Ru1 N1 88.54(13)
N3 Ru1 N2 100.67(13)
N3 Ru1 N5 95.02(13)
N3 Ru1 N6 172.25(13)
N4 Ru1 N1 95.49(13)
N4 Ru1 N2 174.12(13)
N4 Ru1 N3 79.51(13)
N4 Ru1 N5 87.43(12)
N4 Ru1 N6 95.18(13)
N5 Ru1 N2 98.39(13)
N6 Ru1 N2 85.20(14)
N6 Ru1 N5 79.01(14)
O8 Cl1 O7 109.1(2)
O8 Cl1 O9 109.6(2)
O9 Cl1 O7 109.9(2)
O10 Cl1 O7 109.3(2)
O10 Cl1 O8 109.2(2)
O10 Cl1 O9 109.8(2)
C1 N1 Ru1 126.9(3)
C1 N1 C12 118.1(4)
C12 N1 Ru1 114.9(2)
C10 N2 Ru1 127.5(3)
C10 N2 C11 117.7(4)
C11 N2 Ru1 114.2(3)
C13 N3 Ru1 128.0(3)
C13 N3 C24 117.4(3)
C24 N3 Ru1 114.6(3)
C22 N4 Ru1 127.2(3)
C22 N4 C23 117.9(4)
C23 N4 Ru1 114.9(3)
C25 N5 Ru1 126.9(3)
C25 N5 C36 117.8(4)
C36 N5 Ru1 115.1(3)
C34 N6 Ru1 127.4(3)
C34 N6 C35 118.1(3)
C35 N6 Ru1 114.5(3)
N1 C1 C2 122.5(4)
C3 C2 C1 119.2(4)
C2 C3 C4 119.1(4)
C3 C4 C5 122.1(4)
C3 C4 C12 118.5(4)
C12 C4 C5 119.4(4)
O1 C5 C4 122.4(4)
O1 C5 C6 119.6(5)
C4 C5 C6 117.9(4)
O2 C6 C5 118.5(4)
O2 C6 C7 123.1(4)
C7 C6 C5 118.4(4)
C8 C7 C6 121.1(4)
C11 C7 C6 119.6(4)
C11 C7 C8 119.3(4)
C9 C8 C7 118.5(4)
C8 C9 C10 119.2(4)
N2 C10 C9 122.9(4)
N2 C11 C7 122.4(4)
N2 C11 C12 115.3(4)
C7 C11 C12 122.3(4)
N1 C12 C4 122.4(3)
N1 C12 C11 115.5(4)
C4 C12 C11 122.0(4)
N3 C13 C14 123.0(4)
C15 C14 C13 118.9(4)
C16 C15 C14 119.2(4)
C15 C16 C17 121.6(4)
C15 C16 C24 119.1(4)
C24 C16 C17 119.3(4)
O3 C17 C16 122.6(5)
O3 C17 C18 119.6(4)
C16 C17 C18 117.8(4)
O4 C18 C17 119.3(4)
O4 C18 C19 122.7(4)
C19 C18 C17 118.0(4)
C20 C19 C18 121.6(4)
C20 C19 C23 119.3(4)
C23 C19 C18 119.1(4)
C21 C20 C19 118.7(4)
C20 C21 C22 119.3(4)
N4 C22 C21 123.0(4)
N4 C23 C19 121.8(4)
N4 C23 C24 115.6(4)
C19 C23 C24 122.6(4)
N3 C24 C16 122.4(4)
N3 C24 C23 115.4(4)
C16 C24 C23 122.2(4)
N5 C25 C26 122.4(4)
C27 C26 C25 119.1(4)
C28 C27 C26 119.0(4)
C27 C28 C29 121.8(4)
C27 C28 C36 119.3(4)
C36 C28 C29 118.9(4)
C28 C29 C30 117.9(7)
C28 C29 C30A 118.6(7)
O5 C29 C28 122.7(5)
O5 C29 C30 118.8(7)
O5 C29 C30A 118.2(8)
C29 C30 C31 116.9(10)
O6 C30 C29 120.1(17)
O6 C30 C31 122.3(18)
C32 C31 C30 122.6(7)
C32 C31 C30A 118.2(11)
C35 C31 C30 117.5(7)
C35 C31 C32 119.1(4)
C35 C31 C30A 122.2(10)
C33 C32 C31 119.1(4)
C32 C33 C34 119.0(4)
N6 C34 C33 122.6(4)
N6 C35 C31 122.0(4)
N6 C35 C36 116.1(4)
C31 C35 C36 121.8(4)
N5 C36 C28 122.4(4)
N5 C36 C35 115.2(4)
C28 C36 C35 122.5(4)
N7 C37 C38 178.6(6)
N8 C39 C40 178.8(8)
O11 Cl2 O14 101.8(7)
O12 Cl2 O11 112.6(7)
O12 Cl2 O13 119.5(8)
O12 Cl2 O14 99.4(7)
O13 Cl2 O11 114.1(7)
O13 Cl2 O14 106.2(7)
O15 Cl3 O18 113.0(11)
O16 Cl3 O15 96.7(10)
O16 Cl3 O17 112.1(10)
O16 Cl3 O18 100.9(9)
O17 Cl3 O15 117.6(11)
O17 Cl3 O18 113.8(9)
N9 C41 C42 173(2)
C31 C30A C29 115.0(13)
O6A C30A C29 119.8(19)
O6A C30A C31 124(2)

loop_
_geom_bond_atom_site_label_1
_geom_bond_atom_site_label_2
_geom_bond_distance
Ru1 N1 2.061(3)
Ru1 N2 2.074(4)
Ru1 N3 2.057(3)
Ru1 N4 2.049(3)
Ru1 N5 2.069(3)
Ru1 N6 2.065(3)
Cl1 O7 1.453(3)
Cl1 O8 1.441(4)
Cl1 O9 1.441(4)
Cl1 O10 1.439(3)
O1 C5 1.209(5)
O2 C6 1.210(6)
O3 C17 1.201(6)
O4 C18 1.205(5)
N1 C1 1.342(5)
N1 C12 1.354(5)
N2 C10 1.344(5)
N2 C11 1.360(5)
N3 C13 1.346(5)
N3 C24 1.358(5)
N4 C22 1.341(5)
N4 C23 1.354(5)
N5 C25 1.349(5)
N5 C36 1.350(6)
N6 C34 1.346(5)
N6 C35 1.356(5)
N8 C39 1.124(7)
C1 C2 1.388(6)
C2 C3 1.382(6)
C3 C4 1.390(6)
C4 C5 1.479(6)
C4 C12 1.395(6)
C5 C6 1.541(6)
C6 C7 1.477(6)
C7 C8 1.393(6)
C7 C11 1.382(6)
C8 C9 1.385(6)
C9 C10 1.386(6)
C11 C12 1.456(5)
C13 C14 1.387(6)
C14 C15 1.383(6)
C15 C16 1.377(6)
C16 C17 1.489(6)
C16 C24 1.390(6)
C17 C18 1.549(7)
C18 C19 1.486(6)
C19 C20 1.387(6)
C19 C23 1.397(5)
C20 C21 1.373(7)
C21 C22 1.389(6)
C23 C24 1.459(6)
C25 C26 1.390(6)
C26 C27 1.386(7)
C27 C28 1.369(7)
C28 C29 1.473(7)
C28 C36 1.394(6)
C29 O5 1.215(5)
C29 C30 1.50(2)
C29 C30A 1.62(3)
C30 O6 1.209(9)
C30 C31 1.52(2)
C31 C32 1.390(7)
C31 C35 1.385(6)
C31 C30A 1.44(3)
C32 C33 1.375(7)
C33 C34 1.387(6)
C35 C36 1.458(6)
N7 C37 1.142(7)
C37 C38 1.462(8)
C39 C40 1.435(8)
Cl2 O11 1.464(10)
Cl2 O12 1.461(10)
Cl2 O13 1.462(9)
Cl2 O14 1.467(9)
Cl3 O15 1.407(12)
Cl3 O16 1.401(11)
Cl3 O17 1.406(11)
Cl3 O18 1.423(12)
N9 C41 1.150(12)
C41 C42 1.490(13)
C30A O6A 1.200(10)

loop_
_geom_torsion_atom_site_label_1
_geom_torsion_atom_site_label_2
_geom_torsion_atom_site_label_3
_geom_torsion_atom_site_label_4
_geom_torsion
Ru1 N1 C1 C2 -178.2(3)
Ru1 N1 C12 C4 175.8(3)
Ru1 N1 C12 C11 -7.3(5)
Ru1 N2 C10 C9 171.1(3)
Ru1 N2 C11 C7 -171.5(3)
Ru1 N2 C11 C12 9.8(5)
Ru1 N3 C13 C14 -179.6(3)
Ru1 N3 C24 C16 178.1(3)
Ru1 N3 C24 C23 -2.0(4)
Ru1 N4 C22 C21 -177.3(3)
Ru1 N4 C23 C19 177.1(3)
Ru1 N4 C23 C24 -1.2(4)
Ru1 N5 C25 C26 176.6(3)
Ru1 N5 C36 C28 -176.4(3)
Ru1 N5 C36 C35 3.6(4)
Ru1 N6 C34 C33 179.7(3)
Ru1 N6 C35 C31 -179.8(4)
Ru1 N6 C35 C36 -0.2(4)
O1 C5 C6 O2 2.5(8)
O1 C5 C6 C7 -177.6(4)
O2 C6 C7 C8 3.0(7)
O2 C6 C7 C11 -177.4(4)
O3 C17 C18 O4 10.1(7)
O3 C17 C18 C19 -167.4(4)
O4 C18 C19 C20 -3.2(7)
O4 C18 C19 C23 176.0(4)
N1 C1 C2 C3 1.9(6)
N2 C11 C12 N1 -1.8(6)
N2 C11 C12 C4 175.1(4)
N3 C13 C14 C15 1.2(7)
N4 C23 C24 N3 2.1(5)
N4 C23 C24 C16 -178.0(4)
N5 C25 C26 C27 -0.8(7)
N6 C35 C36 N5 -2.2(5)
N6 C35 C36 C28 177.7(4)
C1 N1 C12 C4 -4.0(6)
C1 N1 C12 C11 172.9(4)
C1 C2 C3 C4 -3.0(6)
C2 C3 C4 C5 179.4(4)
C2 C3 C4 C12 0.7(6)
C3 C4 C5 O1 -6.1(7)
C3 C4 C5 C6 175.1(4)
C3 C4 C12 N1 2.9(6)
C3 C4 C12 C11 -173.8(4)
C4 C5 C6 O2 -178.7(4)
C4 C5 C6 C7 1.2(7)
C5 C4 C12 N1 -175.9(4)
C5 C4 C12 C11 7.4(7)
C5 C6 C7 C8 -177.0(4)
C5 C6 C7 C11 2.7(7)
C6 C7 C8 C9 179.2(4)
C6 C7 C11 N2 179.7(4)
C6 C7 C11 C12 -1.8(7)
C7 C8 C9 C10 1.0(7)
C7 C11 C12 N1 179.6(4)
C7 C11 C12 C4 -3.5(7)
C8 C7 C11 N2 -0.7(6)
C8 C7 C11 C12 177.9(4)
C8 C9 C10 N2 -0.6(7)
C10 N2 C11 C7 1.1(6)
C10 N2 C11 C12 -177.6(4)
C11 N2 C10 C9 -0.5(6)
C11 C7 C8 C9 -0.4(6)
C12 N1 C1 C2 1.5(6)
C12 C4 C5 O1 172.6(4)
C12 C4 C5 C6 -6.2(7)
C13 N3 C24 C16 -1.9(6)
C13 N3 C24 C23 178.0(3)
C13 C14 C15 C16 -1.3(7)
C14 C15 C16 C17 179.4(4)
C14 C15 C16 C24 0.0(7)
C15 C16 C17 O3 -10.0(7)
C15 C16 C17 C18 170.5(4)
C15 C16 C24 N3 1.7(6)
C15 C16 C24 C23 -178.2(4)
C16 C17 C18 O4 -170.3(4)
C16 C17 C18 C19 12.1(6)
C17 C16 C24 N3 -177.7(4)
C17 C16 C24 C23 2.4(6)
C17 C18 C19 C20 174.3(4)
C17 C18 C19 C23 -6.5(6)
C18 C19 C20 C21 -178.1(4)
C18 C19 C23 N4 -179.5(4)
C18 C19 C23 C24 -1.3(6)
C19 C20 C21 C22 -3.0(6)
C19 C23 C24 N3 -176.2(4)
C19 C23 C24 C16 3.7(6)
C20 C19 C23 N4 -0.3(6)
C20 C19 C23 C24 177.9(4)
C20 C21 C22 N4 0.9(6)
C22 N4 C23 C19 -1.8(6)
C22 N4 C23 C24 179.9(4)
C23 N4 C22 C21 1.5(6)
C23 C19 C20 C21 2.7(6)
C24 N3 C13 C14 0.4(6)
C24 C16 C17 O3 169.5(4)
C24 C16 C17 C18 -10.1(6)
C25 N5 C36 C28 -0.3(6)
C25 N5 C36 C35 179.6(4)
C25 C26 C27 C28 -0.1(7)
C26 C27 C28 C29 179.9(4)
C26 C27 C28 C36 0.8(7)
C27 C28 C29 O5 5.6(7)
C27 C28 C29 C30 -165.4(13)
C27 C28 C29 C30A 177.4(15)
C27 C28 C36 N5 -0.7(6)
C27 C28 C36 C35 179.4(4)
C28 C29 C30 O6 164.9(12)
C28 C29 C30 C31 -25(2)
C28 C29 C30A C31 9(3)
C28 C29 C30A O6A 178.4(18)
C29 C28 C36 N5 -179.7(4)
C29 C28 C36 C35 0.4(6)
C29 C30 C31 C32 -168.0(12)
C29 C30 C31 C35 22(2)
C29 C30 C31 C30A -89(6)
O5 C29 C30 O6 -6.4(18)
O5 C29 C30 C31 163.9(13)
O5 C29 C30A C31 -179.0(15)
O5 C29 C30A O6A -9(2)
C30 C29 C30A C31 -83(5)
C30 C29 C30A O6A 87(4)
C30 C31 C32 C33 -169.6(14)
C30 C31 C35 N6 170.6(13)
C30 C31 C35 C36 -8.9(14)
C30 C31 C30A C29 66(6)
C30 C31 C30A O6A -103(6)
O6 C30 C31 C32 2(2)
O6 C30 C31 C35 -167.5(13)
O6 C30 C31 C30A 81(5)
C31 C32 C33 C34 0.3(7)
C31 C35 C36 N5 177.3(4)
C31 C35 C36 C28 -2.8(6)
C32 C31 C35 N6 0.5(7)
C32 C31 C35 C36 -179.0(4)
C32 C31 C30A C29 176.4(13)
C32 C31 C30A O6A 7(2)
C32 C33 C34 N6 -0.9(7)
C34 N6 C35 C31 -1.1(6)
C34 N6 C35 C36 178.4(4)
C35 N6 C34 C33 1.3(6)
C35 C31 C32 C33 -0.1(8)
C35 C31 C30A C29 -12(3)
C35 C31 C30A O6A 179.5(18)
C36 N5 C25 C26 1.0(6)
C36 C28 C29 O5 -175.4(4)
C36 C28 C29 C30 13.6(14)
C36 C28 C29 C30A -3.5(15)
C30A C29 C30 O6 -98(5)
C30A C29 C30 C31 72(4)
C30A C31 C32 C33 172.3(17)
C30A C31 C35 N6 -171.5(18)
C30A C31 C35 C36 9.0(19)
